data_2215359
loop_
_publ_author_name
'S. J. Prathap'
'Satheesha Rai Nooji'
'Balakrishna Kalluraya'
'T. N. Guru Row'

_publ_section_title 2-Bromo-3-ethoxy-3-[4-(methylsulfanyl)phenyl]-1-[3-(<i>p</i>-tolyl)-4-sydnonyl]propan-1-one
_journal_coeditor_code BI2231
_journal_issue 10
_journal_name_full 'Acta Crystallographica Section E'
_journal_page_first o3976
_journal_page_last o3976
_journal_paper_doi 10.1107/S1600536807041931
_journal_volume 63
_journal_year 2007
_chemical_formula_iupac 'C21 H21 Br N2 O4 S'
_chemical_formula_moiety 'C21 H21 Br N2 O4 S'
_chemical_formula_sum 'C21 H21 Br N2 O4 S'
_chemical_formula_weight 477.37
_chemical_melting_point .398E-305
_chemical_name_systematic
;
2-Bromo-3-ethoxy-3-[4-(methylsulfanyl)phenyl]-1-[3-(<i>p</i>-tolyl)-4-\
sydnonyl]propan-1-one
;
_space_group_IT_number 15
_symmetry_cell_setting monoclinic
_symmetry_space_group_name_Hall '-C 2yc'
_symmetry_space_group_name_H-M 'C 1 2/c 1'
_atom_sites_solution_hydrogens geom
_atom_sites_solution_primary direct
_atom_sites_solution_secondary difmap
_cell_angle_alpha 90
_cell_angle_beta 127.5640(10)
_cell_angle_gamma 90
_cell_formula_units_Z 8
_cell_length_a 24.420(3)
_cell_length_b 12.3883(13)
_cell_length_c 18.3113(19)
_cell_measurement_reflns_used 1152
_cell_measurement_temperature 292(2)
_cell_measurement_theta_max 25.5
_cell_measurement_theta_min 2.1
_cell_volume 4391.1(8)
_computing_cell_refinement 'SAINT (Bruker, 2004)'
_computing_data_collection 'SMART (Bruker, 2004)'
_computing_data_reduction 'SAINT (Bruker, 2004)'
_computing_molecular_graphics 'ORTEP-3 for Windows (Farrugia, 1999) and CAMERON (Pearce & Watkin, 1993)'
_computing_publication_material 'PLATON (Spek, 2003)'
_computing_structure_refinement 'SHELXL97 (Sheldrick, 1997)'
_computing_structure_solution 'SHELXS97 (Sheldrick, 1997)'
_diffrn_ambient_temperature 292(2)
_diffrn_measured_fraction_theta_full 0.987
_diffrn_measured_fraction_theta_max 0.987
_diffrn_measurement_device_type 'Bruker SMART CCD'
_diffrn_measurement_method '\f and \w'
_diffrn_radiation_monochromator graphite
_diffrn_radiation_source 'fine-focus sealed tube'
_diffrn_radiation_type MoK\a
_diffrn_radiation_wavelength 0.71073
_diffrn_reflns_av_R_equivalents 0.0304
_diffrn_reflns_av_sigmaI/netI 0.0230
_diffrn_reflns_limit_h_max 29
_diffrn_reflns_limit_h_min -29
_diffrn_reflns_limit_k_max 14
_diffrn_reflns_limit_k_min -14
_diffrn_reflns_limit_l_max 22
_diffrn_reflns_limit_l_min -22
_diffrn_reflns_number 21297
_diffrn_reflns_theta_full 25.50
_diffrn_reflns_theta_max 25.50
_diffrn_reflns_theta_min 1.95
_diffrn_standards_number 0
_exptl_absorpt_coefficient_mu 1.996
_exptl_absorpt_correction_T_max 0.760
_exptl_absorpt_correction_T_min 0.526
_exptl_absorpt_correction_type multi-scan
_exptl_absorpt_process_details '(SADABS; Sheldrick, 1996)'
_exptl_crystal_colour yellow
_exptl_crystal_density_diffrn 1.444
_exptl_crystal_density_method 'Not Measured'
_exptl_crystal_description block
_exptl_crystal_F_000 1952
_exptl_crystal_size_max 0.37
_exptl_crystal_size_mid 0.19
_exptl_crystal_size_min 0.14
_refine_diff_density_max 0.610
_refine_diff_density_min -0.199
_refine_ls_extinction_method none
_refine_ls_goodness_of_fit_ref 0.998
_refine_ls_hydrogen_treatment constr
_refine_ls_matrix_type full
_refine_ls_number_parameters 265
_refine_ls_number_reflns 4028
_refine_ls_number_restraints 0
_refine_ls_restrained_S_all 0.998
_refine_ls_R_factor_all 0.0628
_refine_ls_R_factor_gt 0.0402
_refine_ls_shift/su_max 0.001
_refine_ls_shift/su_mean 0.000
_refine_ls_structure_factor_coef Fsqd
_refine_ls_weighting_details 'calc w=1/[\s^2^(Fo^2^)+(0.0686P)^2^] where P=(Fo^2^+2Fc^2^)/3'
_refine_ls_weighting_scheme calc
_refine_ls_wR_factor_gt 0.1020
_refine_ls_wR_factor_ref 0.1098
_reflns_number_gt 2844
_reflns_number_total 4028
_reflns_threshold_expression I>2\s(I)
_cod_data_source_file bi2231.cif
_cod_data_source_block I
_cod_original_sg_symbol_H-M 'C 2/c'
_cod_database_code 2215359
_cod_database_fobs_code 2215359

loop_
_symmetry_equiv_pos_as_xyz
x,y,z
-x,y,1/2-z
-x,-y,-z
x,-y,1/2+z
1/2+x,1/2+y,z
1/2-x,1/2+y,1/2-z
1/2-x,1/2-y,-z
1/2+x,1/2-y,1/2+z

loop_
_atom_site_type_symbol
_atom_site_label
_atom_site_fract_x
_atom_site_fract_y
_atom_site_fract_z
_atom_site_U_iso_or_equiv
_atom_site_adp_type
_atom_site_calc_flag
_atom_site_refinement_flags
_atom_site_occupancy
Br Br1 0.129744(17) 0.37658(3) 0.35683(2) 0.08060(16) Uani d . 1
S S1 0.40477(5) 0.71008(7) 0.60362(7) 0.0927(3) Uani d . 1
O O1 -0.08313(11) 0.4536(2) 0.36798(17) 0.0953(7) Uani d . 1
O O2 0.01082(12) 0.55252(19) 0.41210(17) 0.0961(7) Uani d . 1
O O3 0.09233(9) 0.22010(15) 0.46713(14) 0.0724(5) Uani d . 1
O O4 0.18750(9) 0.39308(14) 0.61802(13) 0.0624(5) Uani d . 1
N N1 -0.10169(14) 0.3481(3) 0.3577(2) 0.0883(8) Uani d . 1
N N2 -0.04712(11) 0.2940(2) 0.38361(14) 0.0647(6) Uani d . 1
C C1 -0.01380(16) 0.4642(3) 0.4000(2) 0.0758(8) Uani d . 1
C C2 0.00835(13) 0.3559(2) 0.40954(18) 0.0578(6) Uani d . 1
C C3 0.07635(13) 0.3141(2) 0.44795(17) 0.0563(6) Uani d . 1
C C4 0.12791(13) 0.39690(19) 0.46110(18) 0.0559(6) Uani d . 1
H H4 0.1112 0.4697 0.4586 0.067 Uiso calc R 1
C C5 0.19940(13) 0.38213(19) 0.55155(18) 0.0548(6) Uani d . 1
H H5 0.2162 0.3092 0.5546 0.066 Uiso calc R 1
C C6 0.24287(16) 0.3559(3) 0.7073(2) 0.0831(9) Uani d . 1
H H6A 0.2861 0.3860 0.7251 0.100 Uiso calc R 1
H H6B 0.2459 0.2779 0.7070 0.100 Uiso calc R 1
C C7 0.23095(19) 0.3895(3) 0.7747(2) 0.1050(13) Uani d . 1
H H7A 0.2643 0.3551 0.8329 0.158 Uiso calc R 1
H H7B 0.1853 0.3686 0.7523 0.158 Uiso calc R 1
H H7C 0.2356 0.4664 0.7824 0.158 Uiso calc R 1
C C8 0.25044(12) 0.46434(19) 0.56521(16) 0.0515(6) Uani d . 1
C C9 0.24604(13) 0.5709(2) 0.58355(18) 0.0573(6) Uani d . 1
H H9 0.2119 0.5909 0.5888 0.069 Uiso calc R 1
C C10 0.29095(13) 0.6482(2) 0.59430(18) 0.0586(7) Uani d . 1
H H10 0.2862 0.7197 0.6051 0.070 Uiso calc R 1
C C11 0.34295(14) 0.6192(2) 0.58894(18) 0.0586(7) Uani d . 1
C C12 0.34768(14) 0.5135(2) 0.57035(19) 0.0658(7) Uani d . 1
H H12 0.3821 0.4933 0.5656 0.079 Uiso calc R 1
C C13 0.30206(13) 0.4374(2) 0.55881(18) 0.0620(7) Uani d . 1
H H13 0.3061 0.3662 0.5464 0.074 Uiso calc R 1
C C14 0.39791(19) 0.8274(3) 0.6521(2) 0.0859(9) Uani d . 1
H H14A 0.4305 0.8803 0.6618 0.129 Uiso calc R 1
H H14B 0.4076 0.8097 0.7100 0.129 Uiso calc R 1
H H14C 0.3519 0.8560 0.6110 0.129 Uiso calc R 1
C C15 -0.05548(12) 0.1771(2) 0.37652(17) 0.0617(7) Uani d . 1
C C16 -0.07699(15) 0.1260(3) 0.4219(2) 0.0737(9) Uani d . 1
H H16 -0.0848 0.1649 0.4582 0.088 Uiso calc R 1
C C17 -0.08666(15) 0.0150(3) 0.4120(2) 0.0773(8) Uani d . 1
H H17 -0.1015 -0.0203 0.4419 0.093 Uiso calc R 1
C C18 -0.07508(14) -0.0435(3) 0.35973(18) 0.0717(8) Uani d . 1
C C19 -0.05431(16) 0.0108(3) 0.31505(19) 0.0750(8) Uani d . 1
H H19 -0.0466 -0.0281 0.2786 0.090 Uiso calc R 1
C C20 -0.04448(16) 0.1203(2) 0.3223(2) 0.0725(8) Uani d . 1
H H20 -0.0306 0.1554 0.2911 0.087 Uiso calc R 1
C C21 -0.0857(2) -0.1642(3) 0.3507(2) 0.0961(11) Uani d . 1
H H21A -0.0941 -0.1889 0.3928 0.144 Uiso calc R 1
H H21B -0.1246 -0.1818 0.2888 0.144 Uiso calc R 1
H H21C -0.0451 -0.1989 0.3648 0.144 Uiso calc R 1

loop_
_atom_site_aniso_label
_atom_site_aniso_U_11
_atom_site_aniso_U_22
_atom_site_aniso_U_33
_atom_site_aniso_U_12
_atom_site_aniso_U_13
_atom_site_aniso_U_23
Br1 0.0936(3) 0.0849(3) 0.0608(2) -0.01660(16) 0.04580(19) -0.00885(15)
S1 0.1017(6) 0.0901(6) 0.1243(7) -0.0290(5) 0.0884(6) -0.0232(5)
O1 0.0724(14) 0.0963(18) 0.1152(18) 0.0283(13) 0.0562(14) 0.0039(14)
O2 0.0999(16) 0.0629(15) 0.129(2) 0.0177(13) 0.0712(16) 0.0076(13)
O3 0.0580(11) 0.0553(12) 0.0945(14) 0.0018(9) 0.0417(11) 0.0058(10)
O4 0.0515(10) 0.0764(13) 0.0553(11) 0.0026(8) 0.0304(9) 0.0046(9)
N1 0.0588(15) 0.101(2) 0.099(2) 0.0147(15) 0.0451(15) -0.0009(17)
N2 0.0478(13) 0.0880(18) 0.0532(13) 0.0064(12) 0.0281(11) -0.0032(12)
C1 0.070(2) 0.078(2) 0.078(2) 0.0163(17) 0.0443(17) 0.0027(17)
C2 0.0508(15) 0.0632(17) 0.0536(15) 0.0035(12) 0.0289(13) -0.0003(12)
C3 0.0546(15) 0.0545(17) 0.0545(15) 0.0007(12) 0.0306(13) -0.0016(12)
C4 0.0561(15) 0.0491(15) 0.0582(15) 0.0006(11) 0.0327(13) -0.0013(11)
C5 0.0538(15) 0.0507(15) 0.0573(15) 0.0045(11) 0.0325(13) -0.0017(11)
C6 0.0639(18) 0.108(3) 0.0596(18) 0.0037(16) 0.0282(16) 0.0175(17)
C7 0.087(2) 0.159(4) 0.065(2) -0.014(2) 0.044(2) 0.009(2)
C8 0.0480(13) 0.0513(15) 0.0514(14) 0.0019(11) 0.0284(12) -0.0024(11)
C9 0.0535(14) 0.0597(16) 0.0645(16) 0.0020(13) 0.0389(13) -0.0087(13)
C10 0.0617(16) 0.0524(15) 0.0620(16) -0.0011(12) 0.0378(14) -0.0082(12)
C11 0.0612(16) 0.0628(17) 0.0561(16) -0.0041(13) 0.0380(14) -0.0048(13)
C12 0.0649(17) 0.0696(19) 0.0795(19) 0.0005(14) 0.0525(16) -0.0103(15)
C13 0.0637(16) 0.0539(16) 0.0721(18) 0.0046(13) 0.0434(15) -0.0078(13)
C14 0.100(2) 0.0644(19) 0.093(2) -0.0192(18) 0.058(2) -0.0040(17)
C15 0.0443(14) 0.081(2) 0.0505(15) -0.0072(13) 0.0240(13) -0.0074(14)
C16 0.0562(16) 0.115(3) 0.0531(16) 0.0031(16) 0.0348(14) 0.0014(16)
C17 0.0709(18) 0.097(3) 0.0656(18) -0.0126(17) 0.0423(16) 0.0062(17)
C18 0.0614(16) 0.095(2) 0.0432(15) -0.0177(15) 0.0239(13) -0.0043(15)
C19 0.085(2) 0.083(2) 0.0588(17) -0.0221(17) 0.0447(16) -0.0167(15)
C20 0.0765(19) 0.090(2) 0.0631(18) -0.0193(16) 0.0487(16) -0.0108(15)
C21 0.104(3) 0.092(2) 0.073(2) -0.032(2) 0.044(2) -0.0061(19)

loop_
_atom_type_symbol
_atom_type_description
_atom_type_scat_dispersion_real
_atom_type_scat_dispersion_imag
_atom_type_scat_source
S S 0.1246 0.1234 'International Tables Vol C Tables 4.2.6.8 and 6.1.1.4'
O O 0.0106 0.0060 'International Tables Vol C Tables 4.2.6.8 and 6.1.1.4'
N N 0.0061 0.0033 'International Tables Vol C Tables 4.2.6.8 and 6.1.1.4'
Br Br -0.2901 2.4595 'International Tables Vol C Tables 4.2.6.8 and 6.1.1.4'
H H 0.0000 0.0000 'International Tables Vol C Tables 4.2.6.8 and 6.1.1.4'
C C 0.0033 0.0016 'International Tables Vol C Tables 4.2.6.8 and 6.1.1.4'

loop_
_geom_angle_atom_site_label_1
_geom_angle_atom_site_label_2
_geom_angle_atom_site_label_3
_geom_angle
C14 S1 C11 105.46(14)
N1 O1 C1 111.0(2)
C5 O4 C6 114.0(2)
N2 N1 O1 105.4(2)
N1 N2 C2 114.6(3)
N1 N2 C15 115.1(2)
C2 N2 C15 130.2(2)
O2 C1 C2 136.8(3)
O2 C1 O1 119.8(3)
C2 C1 O1 103.5(3)
N2 C2 C1 105.4(2)
N2 C2 C3 124.6(2)
C1 C2 C3 129.6(3)
O3 C3 C2 123.8(2)
O3 C3 C4 120.8(2)
C2 C3 C4 115.3(2)
C5 C4 C3 112.4(2)
C5 C4 Br1 110.79(17)
C3 C4 Br1 105.53(17)
C5 C4 H4 109.3
C3 C4 H4 109.3
Br1 C4 H4 109.3
O4 C5 C8 112.0(2)
O4 C5 C4 102.9(2)
C8 C5 C4 112.6(2)
O4 C5 H5 109.7
C8 C5 H5 109.7
C4 C5 H5 109.7
O4 C6 C7 109.5(3)
O4 C6 H6A 109.8
C7 C6 H6A 109.8
O4 C6 H6B 109.8
C7 C6 H6B 109.8
H6A C6 H6B 108.2
C6 C7 H7A 109.5
C6 C7 H7B 109.5
H7A C7 H7B 109.5
C6 C7 H7C 109.5
H7A C7 H7C 109.5
H7B C7 H7C 109.5
C13 C8 C9 117.6(2)
C13 C8 C5 122.0(2)
C9 C8 C5 120.4(2)
C10 C9 C8 121.7(2)
C10 C9 H9 119.1
C8 C9 H9 119.1
C9 C10 C11 119.8(2)
C9 C10 H10 120.1
C11 C10 H10 120.1
C12 C11 C10 119.0(2)
C12 C11 S1 116.8(2)
C10 C11 S1 124.2(2)
C13 C12 C11 120.6(2)
C13 C12 H12 119.7
C11 C12 H12 119.7
C12 C13 C8 121.3(2)
C12 C13 H13 119.4
C8 C13 H13 119.4
S1 C14 H14A 109.5
S1 C14 H14B 109.5
S1 C14 H14C 109.5
H14A C14 H14B 109.5
H14A C14 H14C 109.5
H14B C14 H14C 109.5
C20 C15 C16 121.1(3)
C20 C15 N2 119.8(3)
C16 C15 N2 119.1(3)
C15 C16 C17 118.2(3)
C15 C16 H16 120.9
C17 C16 H16 120.9
C18 C17 C16 121.9(3)
C18 C17 H17 119.1
C16 C17 H17 119.1
C17 C18 C19 118.0(3)
C17 C18 C21 120.6(3)
C19 C18 C21 121.4(3)
C20 C19 C18 122.2(3)
C20 C19 H19 118.9
C18 C19 H19 118.9
C15 C20 C19 118.6(3)
C15 C20 H20 120.7
C19 C20 H20 120.7
C18 C21 H21A 109.5
C18 C21 H21C 109.5
H21A C21 H21C 109.5
C18 C21 H21B 109.5
H21A C21 H21B 109.5
H21C C21 H21B 109.5

loop_
_geom_bond_atom_site_label_1
_geom_bond_atom_site_label_2
_geom_bond_distance
Br1 C4 1.953(3)
S1 C14 1.764(3)
S1 C11 1.767(3)
O1 N1 1.359(4)
O1 C1 1.420(4)
O2 C1 1.202(4)
O3 C3 1.210(3)
O4 C5 1.420(3)
O4 C6 1.421(3)
N1 N2 1.296(3)
C1 C2 1.417(4)
C2 N2 1.366(3)
C2 C3 1.448(4)
C3 C4 1.525(3)
C4 C5 1.516(4)
C4 H4 0.980
C5 C8 1.508(3)
C5 H5 0.980
C6 C7 1.489(5)
C6 H6A 0.970
C6 H6B 0.970
C7 H7A 0.960
C7 H7B 0.960
C7 H7C 0.960
C8 C13 1.376(3)
C8 C9 1.382(3)
C9 C10 1.377(4)
C9 H9 0.930
C10 C11 1.380(4)
C10 H10 0.930
C11 C12 1.376(3)
C12 C13 1.374(4)
C12 H12 0.930
C13 H13 0.930
C14 H14A 0.960
C14 H14B 0.960
C14 H14C 0.960
C15 C20 1.370(4)
C15 C16 1.377(4)
C15 N2 1.457(4)
C16 C17 1.388(4)
C16 H16 0.930
C17 C18 1.360(4)
C17 H17 0.930
C18 C19 1.373(4)
C18 C21 1.510(5)
C19 C20 1.371(4)
C19 H19 0.930
C20 H20 0.930
C21 H21A 0.960
C21 H21B 0.960
C21 H21C 0.960

loop_
_geom_hbond_atom_site_label_D
_geom_hbond_atom_site_label_H
_geom_hbond_atom_site_label_A
_geom_hbond_site_symmetry_A
_geom_hbond_distance_DH
_geom_hbond_distance_HA
_geom_hbond_distance_DA
_geom_hbond_angle_DHA
_geom_hbond_publ_flag
C4 H4 O2 . 0.98 2.29 3.093(4) 139 yes
C6 H6A Cg 8_454 0.97 2.96 3.830 150 yes
C16 H16 S1 5_445 0.93 2.88 3.763(4) 159 yes
C21 H21A O3 3_556 0.96 2.57 3.506(4) 165 yes

loop_
_geom_torsion_atom_site_label_1
_geom_torsion_atom_site_label_2
_geom_torsion_atom_site_label_3
_geom_torsion_atom_site_label_4
_geom_torsion
C1 O1 N1 N2 1.5(3)
N1 O1 C1 O2 179.3(3)
N1 O1 C1 C2 -0.9(3)
O2 C1 C2 N2 179.7(4)
O1 C1 C2 N2 0.0(3)
O2 C1 C2 C3 6.3(6)
O1 C1 C2 C3 -173.5(3)
N2 C2 C3 O3 -5.5(4)
C1 C2 C3 O3 166.9(3)
N2 C2 C3 C4 173.0(2)
C1 C2 C3 C4 -14.7(4)
O3 C3 C4 C5 -42.9(3)
C2 C3 C4 C5 138.6(2)
O3 C3 C4 Br1 77.9(3)
C2 C3 C4 Br1 -100.6(2)
C6 O4 C5 C8 -73.9(3)
C6 O4 C5 C4 164.9(2)
C3 C4 C5 O4 -58.8(2)
Br1 C4 C5 O4 -176.61(14)
C3 C4 C5 C8 -179.6(2)
Br1 C4 C5 C8 62.6(2)
C5 O4 C6 C7 169.5(2)
O4 C5 C8 C13 136.9(2)
C4 C5 C8 C13 -107.6(3)
O4 C5 C8 C9 -43.9(3)
C4 C5 C8 C9 71.5(3)
C13 C8 C9 C10 0.6(4)
C5 C8 C9 C10 -178.5(2)
C8 C9 C10 C11 -1.6(4)
C9 C10 C11 C12 1.8(4)
C9 C10 C11 S1 -178.8(2)
C14 S1 C11 C12 -166.6(2)
C14 S1 C11 C10 13.9(3)
C10 C11 C12 C13 -1.1(4)
S1 C11 C12 C13 179.4(2)
C11 C12 C13 C8 0.2(4)
C9 C8 C13 C12 0.1(4)
C5 C8 C13 C12 179.2(2)
C20 C15 C16 C17 0.6(4)
N2 C15 C16 C17 178.1(2)
C15 C16 C17 C18 0.4(4)
C16 C17 C18 C19 -1.0(5)
C16 C17 C18 C21 179.6(3)
C17 C18 C19 C20 0.6(5)
C21 C18 C19 C20 180.0(3)
C16 C15 C20 C19 -1.0(4)
N2 C15 C20 C19 -178.4(3)
C18 C19 C20 C15 0.4(5)
O1 N1 N2 C2 -1.5(3)
O1 N1 N2 C15 -178.8(2)
C1 C2 N2 N1 1.0(3)
C3 C2 N2 N1 174.8(3)
C1 C2 N2 C15 177.7(3)
C3 C2 N2 C15 -8.4(4)
C20 C15 N2 N1 120.7(3)
C16 C15 N2 N1 -56.8(3)
C20 C15 N2 C2 -56.1(4)
C16 C15 N2 C2 126.4(3)
